data_1548678
loop_
_publ_author_name
'Prabu, P.'
'Thiruvalluvar, A.'
'Ramachandra Raja, C.'

_publ_section_title
;
 1-Carboxy-2-hydroxypropan-1-aminium 4-methylbenzenesulfonate monohydrate
;
_journal_coeditor_code TK4043
_journal_issue 1
_journal_name_full IUCrData
_journal_page_first x171848
_journal_paper_doi 10.1107/S241431461701848X
_journal_volume 3
_journal_year 2018
_chemical_formula_iupac 'C4 H10 N O3 +, C7 H7 O3 S -, H2 O'
_chemical_formula_moiety 'C4 H10 N O3 +, C7 H7 O3 S -, H2 O'
_chemical_formula_sum 'C11 H19 N O7 S'
_chemical_formula_weight 309.33
_chemical_melting_point 356
_chemical_name_systematic
;
1-Carboxy-2-hydroxypropan-1-aminium 4-methylbenzenesulfonate monohydrate
;
_space_group_crystal_system monoclinic
_space_group_IT_number 4
_space_group_name_Hall 'P 2yb'
_space_group_name_H-M_alt 'P 1 21 1'
_symmetry_space_group_name_Hall 'P 2yb'
_symmetry_space_group_name_H-M 'P 1 21 1'
_atom_sites_solution_hydrogens mixed
_audit_creation_method SHELXL-2018/1
_cell_angle_alpha 90
_cell_angle_beta 92.161(2)
_cell_angle_gamma 90
_cell_formula_units_Z 2
_cell_length_a 8.0762(4)
_cell_length_b 6.2486(4)
_cell_length_c 14.5096(10)
_cell_measurement_reflns_used 3667
_cell_measurement_temperature 296(2)
_cell_measurement_theta_max 26.25
_cell_measurement_theta_min 2.80
_cell_volume 731.71(8)
_computing_cell_refinement
;
APEX2 and SAINT (Bruker, 2004)
;
_computing_data_collection
;
APEX2 (Bruker, 2004)
;
_computing_data_reduction
;
SAINT and XPREP (Bruker, 2004)
;
_computing_molecular_graphics
;
ORTEP-3 for Windows (Farrugia, 2012) and
Mercury (Macrae <i>et al.</i>,  2008)
;
_computing_publication_material
;
<i>SHELXL2018/1</i> (Sheldrick, 2015b), PLATON (Spek, 2009), and
publCIF (Westrip, 2010)
;
_computing_structure_refinement
;
<i>SHELXL2018/1</i> (Sheldrick, 2015b)
;
_computing_structure_solution
;
<i>SHELXT2014/5</i> (Sheldrick, 2015a)
;
_diffrn_ambient_temperature 296(2)
_diffrn_measured_fraction_theta_full 0.999
_diffrn_measured_fraction_theta_max 0.963
_diffrn_measurement_device_type 'Bruker Kappa APEXII CCD'
_diffrn_measurement_method '\w and \f scan'
_diffrn_radiation_monochromator graphite
_diffrn_radiation_source 'fine-focus sealed tube'
_diffrn_radiation_type MoK\a
_diffrn_radiation_wavelength 0.71073
_diffrn_reflns_av_R_equivalents 0.0281
_diffrn_reflns_limit_h_max 10
_diffrn_reflns_limit_h_min -10
_diffrn_reflns_limit_k_max 8
_diffrn_reflns_limit_k_min -8
_diffrn_reflns_limit_l_max 18
_diffrn_reflns_limit_l_min -19
_diffrn_reflns_number 8712
_diffrn_reflns_theta_full 25.242
_diffrn_reflns_theta_max 27.891
_diffrn_reflns_theta_min 2.524
_exptl_absorpt_coefficient_mu 0.251
_exptl_absorpt_correction_T_max 0.7455
_exptl_absorpt_correction_T_min 0.6624
_exptl_absorpt_correction_type multi-scan
_exptl_absorpt_process_details
;
(SADABS; Bruker, 2004)
;
_exptl_crystal_colour colourless
_exptl_crystal_density_diffrn 1.404
_exptl_crystal_description block
_exptl_crystal_F_000 328
_exptl_crystal_size_max 0.150
_exptl_crystal_size_mid 0.150
_exptl_crystal_size_min 0.100
_refine_diff_density_max 0.185
_refine_diff_density_min -0.193
_refine_ls_abs_structure_details
;
Flack <i>x</i> determined using 1035 quotients
[(<i>I</i>^+^)-(<i>I</i>^-^)]/[(<i>I</i>^+^)+(<i>I</i>^-^)]
(Parsons <i>et al.</i>,  2013).
;
_refine_ls_abs_structure_Flack 0.06(4)
_refine_ls_extinction_method none
_refine_ls_goodness_of_fit_ref 1.023
_refine_ls_hydrogen_treatment mixed
_refine_ls_matrix_type full
_refine_ls_number_parameters 203
_refine_ls_number_reflns 3347
_refine_ls_number_restraints 10
_refine_ls_restrained_S_all 1.022
_refine_ls_R_factor_all 0.0559
_refine_ls_R_factor_gt 0.0371
_refine_ls_shift/su_max 0.000
_refine_ls_shift/su_mean 0.000
_refine_ls_structure_factor_coef Fsqd
_refine_ls_weighting_details 'w=1/[\s^2^(Fo^2^)+(0.0332P)^2^+0.1196P] where P=(Fo^2^+2Fc^2^)/3'
_refine_ls_weighting_scheme calc
_refine_ls_wR_factor_gt 0.0728
_refine_ls_wR_factor_ref 0.0811
_reflns_number_gt 2705
_reflns_number_total 3347
_reflns_threshold_expression 'I > 2\s(I)'
_cod_data_source_file tk4043sup1.cif
_cod_data_source_block I
_cod_database_code 1548678
_shelx_space_group_comment
;
The symmetry employed for this shelxl refinement is uniquely defined
by the following loop, which should always be used as a source of
symmetry information in preference to the above space-group names.
They are only intended as comments.
;
_shelx_estimated_absorpt_t_min 0.963
_shelx_estimated_absorpt_t_max 0.975

loop_
_space_group_symop_operation_xyz
'x, y, z'
'-x, y+1/2, -z'

loop_
_atom_site_type_symbol
_atom_site_label
_atom_site_fract_x
_atom_site_fract_y
_atom_site_fract_z
_atom_site_U_iso_or_equiv
_atom_site_adp_type
_atom_site_calc_flag
_atom_site_occupancy
C C1 0.1902(4) 0.2622(5) 0.3298(2) 0.0322(7) Uani d 1
C C2 0.1609(5) 0.1904(6) 0.4177(2) 0.0482(9) Uani d 1
H H2 0.116375 0.054961 0.426354 0.058 Uiso calc 1
C C3 0.1979(5) 0.3202(7) 0.4928(3) 0.0586(11) Uani d 1
H H3 0.176111 0.271176 0.551625 0.070 Uiso calc 1
C C4 0.2667(5) 0.5213(6) 0.4826(3) 0.0498(10) Uani d 1
C C5 0.2923(4) 0.5914(7) 0.3942(2) 0.0488(9) Uani d 1
H H5 0.336603 0.726971 0.385569 0.059 Uiso calc 1
C C6 0.2539(4) 0.4652(6) 0.3181(2) 0.0428(8) Uani d 1
H H6 0.270923 0.516931 0.259131 0.051 Uiso calc 1
C C7 0.3102(7) 0.6609(7) 0.5653(3) 0.0764(14) Uani d 1
H H7A 0.299896 0.808749 0.548036 0.115 Uiso calc 1
H H7B 0.422038 0.632250 0.586385 0.115 Uiso calc 1
H H7C 0.236118 0.630136 0.613767 0.115 Uiso calc 1
C C8 0.5860(4) 0.2830(5) 0.1146(2) 0.0267(7) Uani d 1
C C9 0.7313(3) 0.4344(5) 0.1101(2) 0.0241(6) Uani d 1
H H9 0.827748 0.370261 0.142508 0.029 Uiso calc 1
C C10 0.6941(4) 0.6526(4) 0.1541(2) 0.0287(7) Uani d 1
H H10 0.583673 0.699233 0.132162 0.034 Uiso calc 1
C C11 0.6977(5) 0.6436(6) 0.2586(2) 0.0496(10) Uani d 1
H H11A 0.804857 0.595975 0.281004 0.074 Uiso calc 1
H H11B 0.614560 0.545714 0.278236 0.074 Uiso calc 1
H H11C 0.676108 0.783559 0.282673 0.074 Uiso calc 1
O O1 0.1064(3) 0.2289(4) 0.15625(16) 0.0479(6) Uani d 1
O O2 0.0228(3) -0.0530(5) 0.25880(16) 0.0517(7) Uani d 1
O O3 0.3066(3) -0.0201(3) 0.21803(16) 0.0404(6) Uani d 1
O O4 0.4950(3) 0.2474(4) 0.04880(15) 0.0439(6) Uani d 1
O O5 0.5713(3) 0.2015(4) 0.19660(15) 0.0410(6) Uani d 1
H H5A 0.483804 0.135286 0.198317 0.061 Uiso calc 1
O O6 0.8126(3) 0.8011(3) 0.12263(15) 0.0414(6) Uani d 1
H H6A 0.877061 0.833342 0.165426 0.062 Uiso calc 1
O O7 0.8692(3) 1.0534(3) -0.02744(18) 0.0394(6) Uani d 1
S S1 0.15216(9) 0.09312(13) 0.23372(5) 0.0331(2) Uani d 1
N N1 0.7689(3) 0.4662(4) 0.01176(17) 0.0268(6) Uani d 1
H H1B 0.865(3) 0.542(4) 0.007(2) 0.033(9) Uiso d 1
H H1C 0.683(3) 0.535(5) -0.013(2) 0.060(13) Uiso d 1
H H1A 0.782(4) 0.338(4) -0.016(2) 0.050(11) Uiso d 1
H H7E 0.848(4) 0.980(5) -0.0782(17) 0.048(11) Uiso d 1
H H7D 0.836(5) 0.983(7) 0.0212(19) 0.088(17) Uiso d 1

loop_
_atom_site_aniso_label
_atom_site_aniso_U_11
_atom_site_aniso_U_22
_atom_site_aniso_U_33
_atom_site_aniso_U_12
_atom_site_aniso_U_13
_atom_site_aniso_U_23
C1 0.0281(16) 0.0385(17) 0.0298(17) -0.0019(14) -0.0013(13) 0.0071(14)
C2 0.072(3) 0.0402(19) 0.0329(19) -0.0149(19) 0.0013(17) 0.0055(17)
C3 0.089(3) 0.059(3) 0.027(2) -0.008(2) 0.001(2) 0.0055(19)
C4 0.065(2) 0.045(2) 0.039(2) -0.0006(18) -0.0045(18) -0.0046(17)
C5 0.063(2) 0.0364(18) 0.047(2) -0.010(2) 0.0043(17) -0.001(2)
C6 0.055(2) 0.0408(19) 0.0325(19) -0.0082(18) 0.0049(16) 0.0056(16)
C7 0.113(4) 0.067(3) 0.048(3) -0.013(3) -0.007(2) -0.016(2)
C8 0.0254(15) 0.0237(15) 0.0310(17) 0.0018(13) 0.0013(13) -0.0007(13)
C9 0.0197(14) 0.0263(14) 0.0263(16) 0.0000(12) -0.0005(12) 0.0022(13)
C10 0.0295(16) 0.0270(16) 0.0296(16) -0.0069(12) 0.0021(12) -0.0037(12)
C11 0.064(2) 0.052(2) 0.0335(18) -0.0228(19) 0.0100(16) -0.0100(16)
O1 0.0577(15) 0.0567(15) 0.0288(13) 0.0011(13) -0.0049(11) 0.0106(12)
O2 0.0422(13) 0.0725(17) 0.0404(14) -0.0327(13) 0.0031(11) -0.0002(14)
O3 0.0371(12) 0.0332(12) 0.0513(15) -0.0043(11) 0.0068(11) 0.0016(11)
O4 0.0415(13) 0.0551(15) 0.0346(13) -0.0247(12) -0.0061(11) 0.0012(11)
O5 0.0400(13) 0.0454(13) 0.0374(13) -0.0153(11) -0.0015(10) 0.0100(11)
O6 0.0561(15) 0.0369(13) 0.0311(13) -0.0210(12) 0.0001(11) -0.0012(11)
O7 0.0497(14) 0.0287(13) 0.0400(14) 0.0014(11) 0.0068(11) -0.0032(12)
S1 0.0304(4) 0.0405(4) 0.0281(4) -0.0097(4) -0.0003(3) 0.0048(4)
N1 0.0252(14) 0.0244(13) 0.0310(14) -0.0014(12) 0.0036(11) -0.0016(12)

loop_
_atom_type_symbol
_atom_type_description
_atom_type_scat_dispersion_real
_atom_type_scat_dispersion_imag
_atom_type_scat_source
C C 0.0033 0.0016 'International Tables Vol C Tables 4.2.6.8 and 6.1.1.4'
H H 0.0000 0.0000 'International Tables Vol C Tables 4.2.6.8 and 6.1.1.4'
N N 0.0061 0.0033 'International Tables Vol C Tables 4.2.6.8 and 6.1.1.4'
O O 0.0106 0.0060 'International Tables Vol C Tables 4.2.6.8 and 6.1.1.4'
S S 0.1246 0.1234 'International Tables Vol C Tables 4.2.6.8 and 6.1.1.4'

loop_
_geom_angle_atom_site_label_1
_geom_angle_atom_site_label_2
_geom_angle_atom_site_label_3
_geom_angle
C2 C1 C6 119.3(3)
C2 C1 S1 120.2(3)
C6 C1 S1 120.5(2)
C1 C2 C3 119.9(3)
C1 C2 H2 120.1
C3 C2 H2 120.1
C2 C3 C4 121.6(3)
C2 C3 H3 119.2
C4 C3 H3 119.2
C5 C4 C3 117.5(4)
C5 C4 C7 121.1(4)
C3 C4 C7 121.4(4)
C4 C5 C6 121.7(4)
C4 C5 H5 119.2
C6 C5 H5 119.2
C1 C6 C5 119.9(3)
C1 C6 H6 120.0
C5 C6 H6 120.0
C4 C7 H7A 109.5
C4 C7 H7B 109.5
H7A C7 H7B 109.5
C4 C7 H7C 109.5
H7A C7 H7C 109.5
H7B C7 H7C 109.5
O4 C8 O5 125.3(3)
O4 C8 C9 122.3(3)
O5 C8 C9 112.4(3)
N1 C9 C8 108.2(2)
N1 C9 C10 109.3(2)
C8 C9 C10 111.9(2)
N1 C9 H9 109.1
C8 C9 H9 109.1
C10 C9 H9 109.1
O6 C10 C11 110.9(2)
O6 C10 C9 107.5(2)
C11 C10 C9 112.6(3)
O6 C10 H10 108.6
C11 C10 H10 108.6
C9 C10 H10 108.6
C10 C11 H11A 109.5
C10 C11 H11B 109.5
H11A C11 H11B 109.5
C10 C11 H11C 109.5
H11A C11 H11C 109.5
H11B C11 H11C 109.5
C8 O5 H5A 109.5
C10 O6 H6A 109.5
H7E O7 H7D 111(3)
O2 S1 O1 113.63(15)
O2 S1 O3 111.30(15)
O1 S1 O3 111.00(14)
O2 S1 C1 106.57(15)
O1 S1 C1 107.12(16)
O3 S1 C1 106.79(14)
C9 N1 H1B 109.9(19)
C9 N1 H1C 106(2)
H1B N1 H1C 112(2)
C9 N1 H1A 110(2)
H1B N1 H1A 108(2)
H1C N1 H1A 110(3)

loop_
_geom_bond_atom_site_label_1
_geom_bond_atom_site_label_2
_geom_bond_distance
C1 C2 1.381(4)
C1 C6 1.381(5)
C1 S1 1.767(3)
C2 C3 1.382(5)
C2 H2 0.9300
C3 C4 1.384(5)
C3 H3 0.9300
C4 C5 1.378(5)
C4 C7 1.513(5)
C5 C6 1.383(5)
C5 H5 0.9300
C6 H6 0.9300
C7 H7A 0.9600
C7 H7B 0.9600
C7 H7C 0.9600
C8 O4 1.204(3)
C8 O5 1.304(3)
C8 C9 1.511(4)
C9 N1 1.484(4)
C9 C10 1.539(4)
C9 H9 0.9800
C10 O6 1.420(3)
C10 C11 1.517(4)
C10 H10 0.9800
C11 H11A 0.9600
C11 H11B 0.9600
C11 H11C 0.9600
O1 S1 1.445(2)
O2 S1 1.445(2)
O3 S1 1.459(2)
O5 H5A 0.8200
O6 H6A 0.8200
O7 H7E 0.88(2)
O7 H7D 0.88(2)
N1 H1B 0.913(19)
N1 H1C 0.88(2)
N1 H1A 0.90(2)

loop_
_geom_hbond_atom_site_label_D
_geom_hbond_atom_site_label_H
_geom_hbond_atom_site_label_A
_geom_hbond_site_symmetry_A
_geom_hbond_distance_DH
_geom_hbond_distance_HA
_geom_hbond_distance_DA
_geom_hbond_angle_DHA
_geom_hbond_publ_flag
C11 H11B O5 . 0.96 2.47 3.068(4) 120 yes
O5 H5A O3 . 0.82 1.76 2.576(3) 172 yes
O6 H6A O2 1_665 0.82 1.90 2.713(3) 172 yes
O7 H7E O1 2_655 0.88(2) 1.98(3) 2.770(3) 149(3) yes
O7 H7D O6 . 0.88(2) 1.88(3) 2.741(3) 166(4) yes
N1 H1B O7 2_745 0.913(19) 2.16(2) 2.973(3) 149(2) yes
N1 H1C O4 2_655 0.88(2) 2.01(2) 2.874(3) 166(3) yes
N1 H1A O7 1_545 0.90(2) 1.92(2) 2.769(3) 155(3) yes

loop_
_geom_torsion_atom_site_label_1
_geom_torsion_atom_site_label_2
_geom_torsion_atom_site_label_3
_geom_torsion_atom_site_label_4
_geom_torsion
C6 C1 C2 C3 -1.1(5)
S1 C1 C2 C3 177.1(3)
C1 C2 C3 C4 -1.0(6)
C2 C3 C4 C5 2.0(6)
C2 C3 C4 C7 -178.7(4)
C3 C4 C5 C6 -1.1(6)
C7 C4 C5 C6 179.7(4)
C2 C1 C6 C5 2.0(5)
S1 C1 C6 C5 -176.2(3)
C4 C5 C6 C1 -0.9(5)
O4 C8 C9 N1 -17.9(4)
O5 C8 C9 N1 163.1(2)
O4 C8 C9 C10 102.5(3)
O5 C8 C9 C10 -76.5(3)
N1 C9 C10 O6 -42.8(3)
C8 C9 C10 O6 -162.6(2)
N1 C9 C10 C11 -165.3(2)
C8 C9 C10 C11 74.9(3)
C2 C1 S1 O2 27.8(3)
C6 C1 S1 O2 -154.0(3)
C2 C1 S1 O1 149.7(3)
C6 C1 S1 O1 -32.1(3)
C2 C1 S1 O3 -91.3(3)
C6 C1 S1 O3 86.9(3)

_cod_database_fobs_code 1548678
